data_7222742
loop_
_publ_author_name
'Emmerling, F.'
'Roehr, C.'

_publ_section_title
;
 Die neuen Oxoarsenate(III) A As O2 (A = Na, K, Rb) und Cs3 As5 O9.
 Darstellung, Kristallstrukturen und Raman- Spektren
;
_journal_name_full
;
Zeitschrift fuer Naturforschung, Teil B. Anorganische Chemie, Organische 
Chemie (42,1987-)
;
_journal_page_first 620
_journal_page_last 626
_journal_volume 58
_journal_year 2003
_chemical_formula_sum 'As5 Cs3 O9'
_chemical_name_systematic 'Cs3 (As5 O9)'
_space_group_IT_number 157
_symmetry_space_group_name_Hall 'P 3 -2'
_symmetry_space_group_name_H-M 'P 3 1 m'
_cell_angle_alpha 90
_cell_angle_beta 90
_cell_angle_gamma 120
_cell_formula_units_Z 1
_cell_length_a 8.455
_cell_length_b 8.455
_cell_length_c 6.0262
_cell_volume 373.080
_citation_journal_id_ASTM ZNBSEN
_cod_data_source_file Emmerling_ZNBSEN_2003_1048.cif
_cod_data_source_block As5Cs3O9
_cod_original_cell_volume 373.0795
_cod_database_code 7222742

loop_
_symmetry_equiv_pos_as_xyz
x,y,z
-y,x-y,z
-x+y,-x,z
y,x,z
-x,-x+y,z
x-y,-y,z

loop_
_atom_site_label
_atom_site_type_symbol
_atom_site_fract_x
_atom_site_fract_y
_atom_site_fract_z
_atom_site_occupancy
_atom_site_U_iso_or_equiv
Cs1 Cs+1 0.3663 0 0 1 0.0
O2 O-2 0.2863 0.4722 0.6221 1 0.0
As2 As+3 0.3333 0.6667 0.4711 1 0.0
O1 O-2 0.6872 0 0.2358 1 0.0
As1 As+3 0.73916 0 0.5033 1 0.0
